data_7245272
loop_
_publ_author_name
'Kim, Gyeongwoo'
'Kim, Gyeongmin'
'Kim, Dongwon'
'Jung, Ok-Sang'

_publ_section_title
;
 Subtle metal(II) effects of 2D coordination networks on SCSC guest
 exchange
;
_journal_name_full CrystEngComm
_journal_paper_doi 10.1039/D2CE00837H
_journal_year 2022
_chemical_formula_sum 'C56 H61 Co N5 O17'
_chemical_formula_weight 1135.02
_space_group_crystal_system monoclinic
_space_group_IT_number 14
_space_group_name_Hall '-P 2yn'
_space_group_name_H-M_alt 'P 1 21/n 1'
_atom_sites_solution_hydrogens geom
_atom_sites_solution_primary dual
_audit_creation_method SHELXL-2019/2
_audit_update_record
;
2022-06-15 deposited with the CCDC.	2022-08-05 downloaded from the CCDC.
;
_cell_angle_alpha 90
_cell_angle_beta 114.95(3)
_cell_angle_gamma 90
_cell_formula_units_Z 4
_cell_length_a 20.773(4)
_cell_length_b 12.132(2)
_cell_length_c 22.870(5)
_cell_measurement_reflns_used 107239
_cell_measurement_temperature 293(2)
_cell_measurement_theta_max 33.749
_cell_measurement_theta_min 0.401
_cell_volume 5226(2)
_computing_cell_refinement 'HKL3000sm (Otwinowski & Minor, 1997)'
_computing_data_collection 'PAL BL2D-SMDC Program (Shin et. al, 2016)'
_computing_data_reduction 'HKL3000sm (Otwinowski & Minor, 1997)'
_computing_structure_refinement 'SHELXL-2019/2 (Sheldrick, 2019)'
_computing_structure_solution 'SHELXT 2018/2 (Sheldrick, 2018)'
_diffrn_ambient_temperature 293(2)
_diffrn_measured_fraction_theta_full 0.998
_diffrn_measured_fraction_theta_max 0.998
_diffrn_measurement_device_type 'Rayonix MX225HS CCD area detector'
_diffrn_measurement_method 'omega scan'
_diffrn_radiation_type synchrotron
_diffrn_radiation_wavelength 0.700
_diffrn_reflns_av_R_equivalents 0.0577
_diffrn_reflns_av_unetI/netI 0.0438
_diffrn_reflns_Laue_measured_fraction_full 0.998
_diffrn_reflns_Laue_measured_fraction_max 0.998
_diffrn_reflns_limit_h_max 26
_diffrn_reflns_limit_h_min -26
_diffrn_reflns_limit_k_max 15
_diffrn_reflns_limit_k_min -15
_diffrn_reflns_limit_l_max 28
_diffrn_reflns_limit_l_min -28
_diffrn_reflns_number 38337
_diffrn_reflns_point_group_measured_fraction_full 0.998
_diffrn_reflns_point_group_measured_fraction_max 0.998
_diffrn_reflns_theta_full 24.835
_diffrn_reflns_theta_max 26.000
_diffrn_reflns_theta_min 1.714
_diffrn_source 'PLSII 2D bending magnet'
_exptl_absorpt_coefficient_mu 0.390
_exptl_absorpt_correction_T_max 1.000
_exptl_absorpt_correction_T_min 0.963
_exptl_absorpt_correction_type empirical
_exptl_absorpt_process_details 'HKL3000sm Scalepack(Otwinowski et.al,2003)'
_exptl_crystal_colour 'pale red'
_exptl_crystal_density_diffrn 1.443
_exptl_crystal_description block
_exptl_crystal_F_000 2380
_exptl_crystal_size_max 0.200
_exptl_crystal_size_mid 0.130
_exptl_crystal_size_min 0.080
_refine_diff_density_max 0.849
_refine_diff_density_min -0.660
_refine_diff_density_rms 0.081
_refine_ls_extinction_method none
_refine_ls_goodness_of_fit_ref 1.073
_refine_ls_hydrogen_treatment constr
_refine_ls_matrix_type full
_refine_ls_number_parameters 933
_refine_ls_number_reflns 10726
_refine_ls_number_restraints 1915
_refine_ls_restrained_S_all 24.039
_refine_ls_R_factor_all 0.0883
_refine_ls_R_factor_gt 0.0734
_refine_ls_shift/su_max 0.006
_refine_ls_shift/su_mean 0.000
_refine_ls_structure_factor_coef Fsqd
_refine_ls_weighting_details 'w=1/[\s^2^(Fo^2^)+(0.1730P)^2^] where P=(Fo^2^+2Fc^2^)/3'
_refine_ls_weighting_scheme calc
_refine_ls_wR_factor_gt 0.2278
_refine_ls_wR_factor_ref 0.2406
_reflns_Friedel_coverage 0.000
_reflns_number_gt 7983
_reflns_number_total 10726
_reflns_threshold_expression 'I > 2\s(I)'
_cod_data_source_file d2ce00837h2.cif
_cod_data_source_block CoNO3_THF
_cod_original_sg_symbol_H-M 'P 21/n'
_cod_database_code 7245272
_shelx_shelxl_version_number 2019/2
_shelx_space_group_comment
;
The symmetry employed for this shelxl refinement is uniquely defined
by the following loop, which should always be used as a source of
symmetry information in preference to the above space-group names.
They are only intended as comments.
;
_shelx_estimated_absorpt_t_min 0.926
_shelx_estimated_absorpt_t_max 0.969

loop_
_space_group_symop_operation_xyz
'x, y, z'
'-x+1/2, y+1/2, -z+1/2'
'-x, -y, -z'
'x-1/2, -y-1/2, z-1/2'

loop_
_atom_site_label
_atom_site_type_symbol
_atom_site_fract_x
_atom_site_fract_y
_atom_site_fract_z
_atom_site_U_iso_or_equiv
_atom_site_adp_type
_atom_site_occupancy
_atom_site_site_symmetry_order
_atom_site_calc_flag
_atom_site_refinement_flags_posn
_atom_site_refinement_flags_adp
_atom_site_refinement_flags_occupancy
_atom_site_disorder_assembly
_atom_site_disorder_group
Co1 Co 0.22092(2) 0.08127(3) 0.45913(2) 0.04747(18) Uani 1 1 d . . . . .
O1 O 0.31967(11) 0.64429(17) 0.53653(10) 0.0527(5) Uani 1 1 d . U . . .
O1B O 0.4237(4) 0.3185(7) 0.6643(3) 0.215(3) Uani 1 1 d D U . . .
N1 N 0.24056(13) 0.2532(2) 0.46188(12) 0.0494(5) Uani 1 1 d . U . . .
C1 C 0.37456(16) 0.6844(3) 0.64726(14) 0.0505(7) Uani 1 1 d . U . . .
C1B C 0.4927(5) 0.3286(12) 0.7135(5) 0.238(5) Uani 1 1 d D U . . .
H1B1 H 0.502096 0.404084 0.728808 0.285 Uiso 1 1 calc R U . . .
H1B2 H 0.527763 0.306651 0.698160 0.285 Uiso 1 1 calc R U . . .
O2 O 0.26571(16) 0.5864(3) 0.59862(13) 0.0847(9) Uani 1 1 d . U . . .
N2 N 0.69371(13) 0.9575(2) 0.56675(13) 0.0527(6) Uani 1 1 d . U . . .
C2 C 0.41146(14) 0.7711(2) 0.63655(13) 0.0460(6) Uani 1 1 d . U . . .
H2 H 0.401372 0.792633 0.594560 0.055 Uiso 1 1 calc R U . . .
C2B C 0.4947(5) 0.2523(10) 0.7669(5) 0.232(5) Uani 1 1 d D U . . .
H2B1 H 0.519955 0.184991 0.766936 0.279 Uiso 1 1 calc R U . . .
H2B2 H 0.518745 0.287797 0.808513 0.279 Uiso 1 1 calc R U . . .
O3 O 0.47709(10) 0.94450(18) 0.61416(9) 0.0475(5) Uani 1 1 d . U . . .
N3 N 0.35932(13) 0.6153(2) 1.00753(12) 0.0488(5) Uani 1 1 d . U . . .
C3 C 0.46365(14) 0.8263(2) 0.68823(13) 0.0434(6) Uani 1 1 d . U . . .
C3B C 0.4191(5) 0.2270(11) 0.7539(4) 0.246(5) Uani 1 1 d D U . . .
H3B1 H 0.408482 0.251095 0.789252 0.295 Uiso 1 1 calc R U . . .
H3B2 H 0.409437 0.148676 0.746931 0.295 Uiso 1 1 calc R U . . .
O4 O 0.54801(13) 0.9730(2) 0.71893(10) 0.0728(7) Uani 1 1 d . U . . .
N4 N 0.13720(15) -0.0208(2) 0.35484(15) 0.0616(7) Uani 1 1 d . U . . .
C4 C 0.48015(14) 0.7918(2) 0.75122(12) 0.0452(6) Uani 1 1 d . U . . .
H4 H 0.513741 0.829587 0.786162 0.054 Uiso 1 1 calc R U . . .
C4B C 0.3761(4) 0.2935(10) 0.6918(4) 0.226(4) Uani 1 1 d D U . . .
H4B1 H 0.336544 0.250190 0.662118 0.272 Uiso 1 1 calc R U . . .
H4B2 H 0.357654 0.360645 0.702055 0.272 Uiso 1 1 calc R U . . .
O5 O 0.49332(11) 0.72937(18) 0.87397(9) 0.0534(5) Uani 1 1 d . U . . .
N5 N 0.293(3) -0.011(3) 0.5765(16) 0.072(5) Uani 0.187(18) 1 d D U P A 7
O10 O 0.3401(15) 0.006(3) 0.6329(13) 0.097(5) Uani 0.187(18) 1 d D U P A 7
O11 O 0.302(2) 0.088(3) 0.5648(18) 0.074(4) Uani 0.187(18) 1 d D U P A 7
O12 O 0.2473(11) -0.062(2) 0.5287(12) 0.076(4) Uani 0.187(18) 1 d D U P A 7
N5' N 0.2949(6) -0.0263(7) 0.5816(3) 0.0676(16) Uani 0.813(18) 1 d . U P A 8
O10' O 0.3278(5) -0.0301(7) 0.6413(2) 0.109(2) Uani 0.813(18) 1 d . U P A 8
O11' O 0.2978(4) 0.0623(5) 0.5524(3) 0.0624(14) Uani 0.813(18) 1 d . U P A 8
O12' O 0.2641(3) -0.1054(6) 0.5509(3) 0.0805(16) Uani 0.813(18) 1 d . U P A 8
C5 C 0.44549(15) 0.6999(2) 0.76095(13) 0.0492(6) Uani 1 1 d . U . . .
O6 O 0.45465(16) 0.55974(19) 0.83670(12) 0.0702(7) Uani 1 1 d . U . . .
C6 C 0.39247(17) 0.6481(3) 0.70991(15) 0.0541(7) Uani 1 1 d . U . . .
H6 H 0.368542 0.588644 0.717230 0.065 Uiso 1 1 calc R U . . .
O7 O 0.09975(19) -0.0661(3) 0.30583(17) 0.1077(12) Uani 1 1 d . U . . .
C7 C 0.31401(18) 0.6331(3) 0.59399(15) 0.0584(8) Uani 1 1 d . U . . .
O8 O 0.14663(13) 0.08237(18) 0.35891(12) 0.0618(6) Uani 1 1 d . U . . .
C8 C 0.26560(15) 0.5977(2) 0.48265(14) 0.0493(7) Uani 1 1 d . U . . .
O9 O 0.17127(15) -0.0711(2) 0.40816(15) 0.0727(7) Uani 1 1 d . U . . .
C9 C 0.22142(18) 0.6639(3) 0.43500(17) 0.0602(8) Uani 1 1 d . U . . .
H9 H 0.226171 0.740066 0.439266 0.072 Uiso 1 1 calc R U . . .
C10 C 0.1686(2) 0.6179(3) 0.37930(19) 0.0743(11) Uani 1 1 d . U . . .
H10 H 0.139016 0.663872 0.346383 0.089 Uiso 1 1 calc R U . . .
C11 C 0.15991(18) 0.5064(3) 0.37274(17) 0.0666(9) Uani 1 1 d . U . . .
H11 H 0.123884 0.476691 0.336022 0.080 Uiso 1 1 calc R U . . .
C12 C 0.20562(16) 0.4367(2) 0.42167(14) 0.0500(7) Uani 1 1 d . U . . .
C13 C 0.26055(14) 0.4816(2) 0.47690(13) 0.0470(6) Uani 1 1 d . U . . .
C14 C 0.30718(17) 0.4072(3) 0.52283(16) 0.0580(8) Uani 1 1 d D U . . .
H14 H 0.345645 0.433744 0.558839 0.070 Uiso 1 1 calc R U . . .
C15 C 0.29578(17) 0.2976(3) 0.51433(17) 0.0624(8) Uani 1 1 d . U . . .
H15 H 0.326718 0.250052 0.545396 0.075 Uiso 1 1 calc R U . . .
C16 C 0.19830(15) 0.3203(2) 0.41789(14) 0.0487(6) Uani 1 1 d . U . . .
H16 H 0.161289 0.290215 0.382036 0.058 Uiso 1 1 calc R U . . .
C17 C 0.50121(15) 0.9214(2) 0.67777(13) 0.0468(6) Uani 1 1 d . U . . .
C18 C 0.51005(14) 1.0273(2) 0.59434(12) 0.0434(6) Uani 1 1 d . U . . .
C19 C 0.47882(16) 1.1271(3) 0.57788(15) 0.0554(7) Uani 1 1 d D U . . .
H19 H 0.438242 1.142829 0.583952 0.066 Uiso 1 1 calc R U . . .
C20 C 0.50787(18) 1.2075(3) 0.55147(16) 0.0613(8) Uani 1 1 d . U . . .
H20 H 0.486213 1.276192 0.540258 0.074 Uiso 1 1 calc R U . . .
C21 C 0.56732(17) 1.1860(2) 0.54212(16) 0.0546(7) Uani 1 1 d . U . . .
H21 H 0.585753 1.239098 0.524111 0.066 Uiso 1 1 calc R U . . .
C22 C 0.60069(15) 1.0816(2) 0.56017(14) 0.0445(6) Uani 1 1 d . U . . .
C23 C 0.57218(14) 1.0012(2) 0.58703(12) 0.0420(6) Uani 1 1 d . U . . .
C24 C 0.60749(17) 0.8989(2) 0.60406(15) 0.0521(7) Uani 1 1 d . U . . .
H24 H 0.590466 0.843873 0.622137 0.063 Uiso 1 1 calc R U . . .
C25 C 0.66656(18) 0.8813(3) 0.59388(17) 0.0572(7) Uani 1 1 d . U . . .
H25 H 0.689600 0.813796 0.606066 0.069 Uiso 1 1 calc R U . . .
C26 C 0.66125(15) 1.0538(2) 0.55054(14) 0.0477(6) Uani 1 1 d . U . . .
H26 H 0.679422 1.105928 0.531750 0.057 Uiso 1 1 calc R U . . .
C27 C 0.46420(17) 0.6537(3) 0.82660(14) 0.0521(7) Uani 1 1 d . U . . .
C28 C 0.51210(16) 0.6945(2) 0.93759(13) 0.0475(6) Uani 1 1 d . U . . .
C29 C 0.58203(16) 0.6868(3) 0.97786(15) 0.0529(7) Uani 1 1 d . U . . .
H29 H 0.616117 0.703084 0.962793 0.063 Uiso 1 1 calc R U . . .
C30 C 0.60303(16) 0.6546(3) 1.04204(16) 0.0572(7) Uani 1 1 d . U . . .
H30 H 0.651082 0.650995 1.069607 0.069 Uiso 1 1 calc R U . . .
C31 C 0.55386(15) 0.6284(3) 1.06454(14) 0.0505(7) Uani 1 1 d . U . . .
H31 H 0.568344 0.605956 1.107098 0.061 Uiso 1 1 calc R U . . .
C32 C 0.48131(15) 0.6352(2) 1.02341(13) 0.0452(6) Uani 1 1 d . U . . .
C33 C 0.45901(15) 0.6697(2) 0.95856(13) 0.0458(6) Uani 1 1 d . U . . .
C34 C 0.38512(16) 0.6788(3) 0.92027(15) 0.0546(7) Uani 1 1 d D U . . .
H34 H 0.368200 0.703635 0.877937 0.066 Uiso 1 1 calc R U . . .
C35 C 0.33929(16) 0.6509(3) 0.94581(15) 0.0546(7) Uani 1 1 d . U . . .
H35 H 0.290954 0.656327 0.919507 0.066 Uiso 1 1 calc R U . . .
C36 C 0.42809(15) 0.6077(2) 1.04430(14) 0.0467(6) Uani 1 1 d . U . . .
H36 H 0.442452 0.582679 1.086379 0.056 Uiso 1 1 calc R U . . .
O1C O 0.5829(15) 0.528(3) 0.5573(14) 0.426(9) Uani 0.632(13) 1 d D U P B 3
C1C C 0.5120(15) 0.5740(9) 0.5339(6) 0.421(10) Uani 0.632(13) 1 d D U P B 3
H1C1 H 0.479316 0.540578 0.493802 0.505 Uiso 0.632(13) 1 calc R U P B 3
H1C2 H 0.511493 0.653509 0.529438 0.505 Uiso 0.632(13) 1 calc R U P B 3
C2C C 0.4983(14) 0.537(3) 0.5917(8) 0.417(9) Uani 0.632(13) 1 d D U P B 3
H2C1 H 0.496268 0.457456 0.594086 0.501 Uiso 0.632(13) 1 calc R U P B 3
H2C2 H 0.454623 0.568434 0.590237 0.501 Uiso 0.632(13) 1 calc R U P B 3
C3C C 0.5637(16) 0.584(3) 0.6482(6) 0.418(10) Uani 0.632(13) 1 d D U P B 3
H3C1 H 0.577860 0.538218 0.686312 0.502 Uiso 0.632(13) 1 calc R U P B 3
H3C2 H 0.555404 0.658737 0.658666 0.502 Uiso 0.632(13) 1 calc R U P B 3
C4C C 0.6190(13) 0.581(3) 0.6198(16) 0.415(10) Uani 0.632(13) 1 d D U P B 3
H4C1 H 0.633793 0.655118 0.614957 0.498 Uiso 0.632(13) 1 calc R U P B 3
H4C2 H 0.660459 0.539112 0.647323 0.498 Uiso 0.632(13) 1 calc R U P B 3
O2C O 0.511(2) 0.500(3) 0.635(2) 0.417(10) Uani 0.368(13) 1 d D U P B 4
C5C C 0.572(3) 0.562(5) 0.573(2) 0.418(9) Uani 0.368(13) 1 d D U P B 4
H5C1 H 0.543616 0.538396 0.529473 0.501 Uiso 0.368(13) 1 calc R U P B 4
H5C2 H 0.604029 0.620431 0.572952 0.501 Uiso 0.368(13) 1 calc R U P B 4
C7C C 0.526(3) 0.599(3) 0.607(3) 0.415(10) Uani 0.368(13) 1 d D U P B 4
H7C1 H 0.550980 0.652408 0.640529 0.498 Uiso 0.368(13) 1 calc R U P B 4
H7C2 H 0.482282 0.632167 0.576277 0.498 Uiso 0.368(13) 1 calc R U P B 4
C8C C 0.558(3) 0.411(3) 0.634(3) 0.420(11) Uani 0.368(13) 1 d D U P B 4
H8C1 H 0.531243 0.356177 0.601816 0.503 Uiso 0.368(13) 1 calc R U P B 4
H8C2 H 0.580013 0.376500 0.675475 0.503 Uiso 0.368(13) 1 calc R U P B 4
C6C C 0.614(2) 0.466(5) 0.616(3) 0.415(10) Uani 0.368(13) 1 d D U P B 4
H6C1 H 0.653877 0.491166 0.653714 0.497 Uiso 0.368(13) 1 calc R U P B 4
H6C2 H 0.629939 0.415156 0.591941 0.497 Uiso 0.368(13) 1 calc R U P B 4
O1D O 0.3137(5) 0.8086(10) 0.7808(6) 0.109(3) Uani 0.445(9) 1 d D U P C 5
C1D C 0.2384(6) 0.8140(13) 0.7606(7) 0.177(5) Uani 0.445(9) 1 d D U P C 5
H1D1 H 0.227084 0.807178 0.797486 0.213 Uiso 0.445(9) 1 calc R U P C 5
H1D2 H 0.214904 0.754969 0.730532 0.213 Uiso 0.445(9) 1 calc R U P C 5
C2D C 0.2145(6) 0.9263(14) 0.7281(11) 0.150(6) Uani 0.445(9) 1 d D U P C 5
H2D1 H 0.206622 0.923944 0.683218 0.180 Uiso 0.445(9) 1 calc R U P C 5
H2D2 H 0.171356 0.950876 0.730797 0.180 Uiso 0.445(9) 1 calc R U P C 5
C3D C 0.2771(9) 1.0002(11) 0.7675(14) 0.130(4) Uani 0.445(9) 1 d D U P C 5
H3D1 H 0.271525 1.032560 0.803854 0.157 Uiso 0.445(9) 1 calc R U P C 5
H3D2 H 0.283000 1.058618 0.741160 0.157 Uiso 0.445(9) 1 calc R U P C 5
C4D C 0.3396(6) 0.9192(10) 0.7898(8) 0.128(4) Uani 0.445(9) 1 d D U P C 5
H4D1 H 0.367421 0.931301 0.765335 0.154 Uiso 0.445(9) 1 calc R U P C 5
H4D2 H 0.370167 0.931600 0.835058 0.154 Uiso 0.445(9) 1 calc R U P C 5
O2D O 0.2537(5) 0.8271(7) 0.7210(4) 0.134(3) Uani 0.555(9) 1 d . U P C 6
C5D C 0.2891(9) 0.8017(15) 0.7854(8) 0.123(4) Uani 0.555(9) 1 d . U P C 6
H5D1 H 0.333161 0.763642 0.793696 0.148 Uiso 0.555(9) 1 calc R U P C 6
H5D2 H 0.260073 0.754746 0.798911 0.148 Uiso 0.555(9) 1 calc R U P C 6
C6D C 0.3028(11) 0.9024(14) 0.8187(8) 0.168(5) Uani 0.555(9) 1 d . U P C 6
H6D1 H 0.276618 0.906381 0.845118 0.201 Uiso 0.555(9) 1 calc R U P C 6
H6D2 H 0.353035 0.908800 0.846619 0.201 Uiso 0.555(9) 1 calc R U P C 6
C7D C 0.2830(11) 0.9822(16) 0.7762(13) 0.149(5) Uani 0.555(9) 1 d . U P C 6
H7D1 H 0.322833 1.006072 0.767681 0.179 Uiso 0.555(9) 1 calc R U P C 6
H7D2 H 0.266412 1.044615 0.792490 0.179 Uiso 0.555(9) 1 calc R U P C 6
C8D C 0.2259(8) 0.9411(13) 0.7168(8) 0.122(3) Uani 0.555(9) 1 d . U P C 6
H8D1 H 0.223445 0.979900 0.678830 0.146 Uiso 0.555(9) 1 calc R U P C 6
H8D2 H 0.180025 0.943010 0.718454 0.146 Uiso 0.555(9) 1 calc R U P C 6
O1A O 0.1837(7) 0.2132(12) 0.2384(7) 0.240(5) Uani 0.623(7) 1 d D U P D 1
C1A C 0.2111(11) 0.3051(15) 0.2816(9) 0.191(4) Uani 0.623(7) 1 d D U P D 1
H1A1 H 0.252322 0.283115 0.320024 0.229 Uiso 0.623(7) 1 calc R U P D 1
H1A2 H 0.175293 0.333435 0.294470 0.229 Uiso 0.623(7) 1 calc R U P D 1
C2A C 0.2314(12) 0.3928(12) 0.2439(11) 0.221(5) Uani 0.623(7) 1 d D U P D 1
H2A1 H 0.190425 0.428855 0.211061 0.265 Uiso 0.623(7) 1 calc R U P D 1
H2A2 H 0.264310 0.447243 0.271711 0.265 Uiso 0.623(7) 1 calc R U P D 1
C3A C 0.2663(11) 0.3120(17) 0.2162(11) 0.208(5) Uani 0.623(7) 1 d D U P D 1
H3A1 H 0.316899 0.308768 0.243155 0.249 Uiso 0.623(7) 1 calc R U P D 1
H3A2 H 0.259203 0.335056 0.173289 0.249 Uiso 0.623(7) 1 calc R U P D 1
C4A C 0.2322(12) 0.1966(17) 0.2132(10) 0.207(5) Uani 0.623(7) 1 d . U P D 1
H4AA H 0.209019 0.170554 0.169049 0.248 Uiso 0.623(7) 1 calc R U P D 1
H4AB H 0.267778 0.143283 0.238593 0.248 Uiso 0.623(7) 1 calc R U P D 1
O2A O 0.3023(10) 0.3116(18) 0.3022(8) 0.217(5) Uani 0.377(7) 1 d D U P D 2
C5A C 0.2949(14) 0.240(2) 0.2488(12) 0.213(6) Uani 0.377(7) 1 d D U P D 2
H5A1 H 0.290437 0.163607 0.259200 0.255 Uiso 0.377(7) 1 calc R U P D 2
H5A2 H 0.335796 0.246696 0.238924 0.255 Uiso 0.377(7) 1 calc R U P D 2
C6A C 0.2476(15) 0.394(2) 0.2822(14) 0.222(6) Uani 0.377(7) 1 d D U P D 2
H6A1 H 0.262564 0.460389 0.268167 0.266 Uiso 0.377(7) 1 calc R U P D 2
H6A2 H 0.233616 0.411384 0.316549 0.266 Uiso 0.377(7) 1 calc R U P D 2
C7A C 0.2274(15) 0.279(3) 0.1919(8) 0.222(6) Uani 0.377(7) 1 d D U P D 2
H7A1 H 0.238330 0.329295 0.164466 0.266 Uiso 0.377(7) 1 calc R U P D 2
H7A2 H 0.200597 0.216874 0.166172 0.266 Uiso 0.377(7) 1 calc R U P D 2
C8A C 0.1872(11) 0.336(3) 0.2259(13) 0.213(6) Uani 0.377(7) 1 d D U P D 2
H8A1 H 0.162611 0.283776 0.241115 0.255 Uiso 0.377(7) 1 calc R U P D 2
H8A2 H 0.153367 0.389407 0.197745 0.255 Uiso 0.377(7) 1 calc R U P D 2
O1E O 0.5489(15) 1.077(2) 0.9476(12) 0.366(9) Uani 0.667(9) 1 d D U P E -1
C1E C 0.5898(16) 1.009(3) 1.0026(15) 0.341(11) Uani 0.667(9) 1 d D U P E -1
H1E1 H 0.632526 1.046522 1.031568 0.409 Uiso 0.667(9) 1 calc R U P E -1
H1E2 H 0.603102 0.940177 0.988862 0.409 Uiso 0.667(9) 1 calc R U P E -1
C2E C 0.540(3) 0.987(4) 1.036(2) 0.307(10) Uani 0.667(9) 1 d D U P E -1
H2E1 H 0.549541 0.914965 1.056552 0.368 Uiso 0.667(9) 1 calc R U P E -1
H2E2 H 0.545937 1.042845 1.067986 0.368 Uiso 0.667(9) 1 calc R U P E -1
C3E C 0.466(2) 0.992(4) 0.980(3) 0.334(10) Uani 0.667(9) 1 d D U P E -1
H3E1 H 0.454966 0.925069 0.954007 0.401 Uiso 0.667(9) 1 calc R U P E -1
H3E2 H 0.429465 1.005465 0.994776 0.401 Uiso 0.667(9) 1 calc R U P E -1
C4E C 0.4780(16) 1.090(3) 0.9444(19) 0.370(10) Uani 0.667(9) 1 d D U P E -1
H4E1 H 0.442979 1.091288 0.899887 0.444 Uiso 0.667(9) 1 calc R U P E -1
H4E2 H 0.474482 1.158621 0.964886 0.444 Uiso 0.667(9) 1 calc R U P E -1
O1F O 0.485(3) 1.000(3) 0.930(2) 0.362(10) Uani 0.333(9) 1 d D U P E -2
C1F C 0.535(3) 0.993(2) 0.901(3) 0.379(12) Uani 0.333(9) 1 d D U P E -2
H1F1 H 0.515099 0.949579 0.861240 0.454 Uiso 0.333(9) 1 calc R U P E -2
H1F2 H 0.578837 0.958196 0.930148 0.454 Uiso 0.333(9) 1 calc R U P E -2
C2F C 0.548(2) 1.112(2) 0.886(3) 0.375(11) Uani 0.333(9) 1 d D U P E -2
H2F1 H 0.585502 1.146475 0.923535 0.450 Uiso 0.333(9) 1 calc R U P E -2
H2F2 H 0.561122 1.115764 0.850037 0.450 Uiso 0.333(9) 1 calc R U P E -2
C3F C 0.476(2) 1.166(3) 0.870(3) 0.380(12) Uani 0.333(9) 1 d D U P E -2
H3F1 H 0.454352 1.189268 0.825351 0.456 Uiso 0.333(9) 1 calc R U P E -2
H3F2 H 0.480839 1.228264 0.897743 0.456 Uiso 0.333(9) 1 calc R U P E -2
C4F C 0.4343(18) 1.072(4) 0.882(3) 0.378(12) Uani 0.333(9) 1 d D U P E -2
H4F1 H 0.401613 1.101521 0.898778 0.453 Uiso 0.333(9) 1 calc R U P E -2
H4F2 H 0.407290 1.032149 0.842919 0.453 Uiso 0.333(9) 1 calc R U P E -2

loop_
_atom_site_aniso_label
_atom_site_aniso_U_11
_atom_site_aniso_U_22
_atom_site_aniso_U_33
_atom_site_aniso_U_23
_atom_site_aniso_U_13
_atom_site_aniso_U_12
Co1 0.0429(3) 0.0472(3) 0.0612(3) 0.00011(17) 0.0306(2) 0.00166(15)
O1 0.0528(12) 0.0543(11) 0.0508(11) -0.0078(9) 0.0215(9) -0.0130(9)
O1B 0.156(5) 0.313(8) 0.143(4) -0.034(5) 0.033(4) 0.017(5)
N1 0.0421(12) 0.0457(12) 0.0604(14) -0.0037(11) 0.0217(11) 0.0004(10)
C1 0.0501(16) 0.0552(15) 0.0507(15) -0.0028(13) 0.0255(13) -0.0063(12)
C1B 0.185(8) 0.340(12) 0.158(8) -0.048(8) 0.042(7) -0.034(8)
O2 0.0780(18) 0.115(2) 0.0714(15) -0.0275(15) 0.0415(14) -0.0499(16)
N2 0.0488(13) 0.0507(13) 0.0710(16) 0.0021(12) 0.0374(12) 0.0023(11)
C2 0.0430(14) 0.0570(15) 0.0421(13) 0.0013(12) 0.0221(11) -0.0028(12)
C2B 0.166(7) 0.298(11) 0.171(7) -0.043(8) 0.012(6) -0.038(8)
O3 0.0388(10) 0.0670(12) 0.0389(9) 0.0051(9) 0.0186(8) -0.0109(9)
N3 0.0423(12) 0.0562(13) 0.0529(13) 0.0072(11) 0.0249(11) 0.0011(10)
C3 0.0349(13) 0.0554(15) 0.0425(13) 0.0039(11) 0.0190(11) -0.0030(11)
C3B 0.191(8) 0.361(12) 0.168(7) -0.027(8) 0.059(7) -0.042(9)
O4 0.0770(16) 0.0896(17) 0.0417(11) 0.0036(11) 0.0152(11) -0.0388(14)
N4 0.0577(16) 0.0621(16) 0.0747(18) -0.0176(15) 0.0376(14) -0.0067(13)
C4 0.0390(13) 0.0584(16) 0.0397(13) 0.0035(12) 0.0180(11) -0.0044(11)
C4B 0.165(7) 0.384(12) 0.123(6) -0.021(7) 0.054(5) -0.014(8)
O5 0.0609(13) 0.0593(12) 0.0456(10) 0.0101(9) 0.0279(9) -0.0055(10)
N5 0.070(7) 0.084(8) 0.081(7) 0.013(6) 0.051(6) 0.033(6)
O10 0.099(8) 0.101(9) 0.088(7) 0.019(6) 0.037(6) 0.028(7)
O11 0.070(7) 0.086(7) 0.080(7) 0.009(6) 0.046(6) 0.026(6)
O12 0.074(7) 0.071(8) 0.096(7) 0.023(6) 0.047(5) 0.022(6)
N5' 0.071(3) 0.075(3) 0.072(3) 0.023(2) 0.045(2) 0.027(3)
O10' 0.153(5) 0.115(4) 0.075(2) 0.046(2) 0.062(3) 0.058(4)
O11' 0.061(2) 0.063(3) 0.072(3) 0.015(2) 0.037(2) 0.009(2)
O12' 0.076(3) 0.074(3) 0.099(3) 0.018(3) 0.044(2) 0.003(2)
C5 0.0511(16) 0.0553(15) 0.0466(14) 0.0051(13) 0.0258(13) 0.0000(12)
O6 0.102(2) 0.0566(13) 0.0603(13) 0.0097(11) 0.0427(13) -0.0097(12)
C6 0.0589(18) 0.0556(16) 0.0553(16) -0.0004(14) 0.0313(14) -0.0123(14)
O7 0.089(2) 0.124(3) 0.109(2) -0.062(2) 0.0400(19) -0.0255(19)
C7 0.0632(19) 0.0637(18) 0.0546(16) -0.0134(15) 0.0311(15) -0.0181(15)
O8 0.0614(14) 0.0622(14) 0.0646(13) -0.0032(10) 0.0293(11) 0.0030(10)
C8 0.0416(15) 0.0532(15) 0.0497(15) -0.0061(13) 0.0160(12) -0.0031(12)
O9 0.0781(17) 0.0573(13) 0.101(2) 0.0047(13) 0.0560(16) -0.0010(11)
C9 0.0562(18) 0.0473(15) 0.071(2) 0.0039(15) 0.0207(15) 0.0039(13)
C10 0.059(2) 0.0610(19) 0.074(2) 0.0140(18) 0.0009(17) 0.0034(16)
C11 0.0559(19) 0.0631(19) 0.0600(18) 0.0028(16) 0.0042(15) -0.0051(15)
C12 0.0434(15) 0.0530(15) 0.0493(15) -0.0011(13) 0.0152(12) 0.0007(12)
C13 0.0396(14) 0.0515(14) 0.0490(14) -0.0014(12) 0.0179(12) 0.0005(11)
C14 0.0475(16) 0.0543(16) 0.0553(17) -0.0018(13) 0.0053(14) -0.0022(13)
C15 0.0470(17) 0.0564(17) 0.0656(19) 0.0058(15) 0.0060(14) 0.0051(14)
C16 0.0439(15) 0.0504(15) 0.0472(14) -0.0035(12) 0.0149(12) -0.0026(12)
C17 0.0421(14) 0.0606(16) 0.0387(13) 0.0060(12) 0.0180(12) -0.0044(12)
C18 0.0394(13) 0.0559(15) 0.0393(12) 0.0018(12) 0.0209(11) -0.0057(11)
C19 0.0451(16) 0.0699(18) 0.0580(17) 0.0100(15) 0.0284(14) 0.0117(14)
C20 0.0627(19) 0.0577(17) 0.072(2) 0.0139(16) 0.0373(17) 0.0173(15)
C21 0.0631(18) 0.0484(15) 0.0641(18) 0.0114(14) 0.0383(15) 0.0024(13)
C22 0.0438(14) 0.0477(14) 0.0488(14) 0.0019(11) 0.0260(12) -0.0010(11)
C23 0.0386(13) 0.0485(13) 0.0424(13) 0.0009(11) 0.0203(11) -0.0027(11)
C24 0.0546(17) 0.0487(14) 0.0637(17) 0.0088(14) 0.0353(15) -0.0020(12)
C25 0.0612(19) 0.0481(15) 0.077(2) 0.0106(15) 0.0435(16) 0.0077(13)
C26 0.0474(15) 0.0464(14) 0.0608(16) 0.0064(13) 0.0340(13) -0.0023(12)
C27 0.0562(17) 0.0597(17) 0.0476(15) 0.0081(13) 0.0288(13) -0.0052(13)
C28 0.0529(16) 0.0511(14) 0.0456(14) 0.0055(12) 0.0278(13) -0.0022(12)
C29 0.0482(16) 0.0622(17) 0.0581(16) 0.0046(14) 0.0319(14) -0.0034(13)
C30 0.0428(15) 0.0714(19) 0.0586(17) 0.0077(15) 0.0227(13) -0.0015(14)
C31 0.0473(15) 0.0589(16) 0.0500(15) 0.0043(13) 0.0252(13) -0.0007(13)
C32 0.0446(14) 0.0483(14) 0.0474(14) 0.0069(12) 0.0240(12) 0.0007(11)
C33 0.0461(15) 0.0495(14) 0.0465(14) 0.0069(12) 0.0240(12) -0.0024(11)
C34 0.0482(16) 0.0662(18) 0.0489(15) 0.0129(14) 0.0198(13) 0.0024(13)
C35 0.0395(14) 0.0702(18) 0.0521(16) 0.0122(14) 0.0174(12) 0.0011(13)
C36 0.0483(15) 0.0507(14) 0.0487(14) 0.0037(12) 0.0280(13) -0.0011(12)
O1C 0.408(14) 0.430(15) 0.458(15) 0.043(12) 0.200(12) 0.094(12)
C1C 0.399(16) 0.426(16) 0.461(17) 0.044(14) 0.204(15) 0.118(14)
C2C 0.394(15) 0.419(16) 0.462(17) 0.050(14) 0.203(13) 0.124(13)
C3C 0.392(16) 0.424(16) 0.459(16) 0.048(14) 0.200(14) 0.117(14)
C4C 0.398(15) 0.426(16) 0.452(17) 0.043(15) 0.211(14) 0.112(14)
O2C 0.398(15) 0.423(15) 0.453(16) 0.039(13) 0.199(12) 0.110(12)
C5C 0.399(15) 0.423(15) 0.455(16) 0.048(13) 0.204(13) 0.116(13)
C7C 0.392(16) 0.422(15) 0.457(17) 0.048(14) 0.204(14) 0.117(13)
C8C 0.398(18) 0.421(17) 0.463(18) 0.054(15) 0.204(16) 0.127(15)
C6C 0.397(16) 0.418(17) 0.456(18) 0.051(15) 0.207(14) 0.115(14)
O1D 0.116(6) 0.120(5) 0.100(5) 0.029(4) 0.054(4) 0.040(4)
C1D 0.168(7) 0.174(6) 0.169(7) 0.017(6) 0.051(6) 0.019(6)
C2D 0.133(7) 0.156(8) 0.148(9) 0.021(7) 0.047(7) 0.041(7)
C3D 0.141(8) 0.138(7) 0.121(8) 0.012(6) 0.064(7) 0.028(6)
C4D 0.128(7) 0.139(7) 0.124(7) 0.001(6) 0.059(6) 0.041(6)
O2D 0.145(5) 0.147(5) 0.115(5) 0.031(4) 0.058(4) 0.046(4)
C5D 0.121(7) 0.120(5) 0.110(6) 0.024(5) 0.029(5) 0.034(5)
C6D 0.176(8) 0.159(7) 0.140(6) 0.019(6) 0.038(6) 0.025(7)
C7D 0.150(8) 0.145(6) 0.138(8) 0.015(6) 0.048(7) 0.033(6)
C8D 0.113(6) 0.150(7) 0.119(6) 0.024(5) 0.065(5) 0.034(6)
O1A 0.233(8) 0.263(9) 0.234(9) 0.010(7) 0.109(7) -0.008(8)
C1A 0.206(7) 0.198(8) 0.190(7) -0.001(6) 0.102(6) 0.023(6)
C2A 0.228(9) 0.217(8) 0.200(9) 0.006(7) 0.072(8) 0.015(7)
C3A 0.214(7) 0.224(8) 0.194(7) 0.015(6) 0.094(6) 0.002(6)
C4A 0.221(8) 0.225(8) 0.198(7) 0.008(6) 0.110(6) 0.008(7)
O2A 0.224(8) 0.208(8) 0.207(7) 0.010(6) 0.079(6) 0.010(6)
C5A 0.217(10) 0.222(11) 0.202(10) 0.016(9) 0.091(9) 0.013(9)
C6A 0.229(10) 0.220(10) 0.211(10) 0.012(9) 0.088(9) 0.018(9)
C7A 0.228(10) 0.229(10) 0.208(9) 0.010(8) 0.091(8) 0.010(9)
C8A 0.224(9) 0.221(10) 0.201(9) 0.006(9) 0.098(8) 0.023(8)
O1E 0.392(14) 0.344(13) 0.338(13) 0.003(10) 0.131(10) 0.060(11)
C1E 0.389(18) 0.306(17) 0.313(18) 0.022(15) 0.132(13) 0.065(15)
C2E 0.367(19) 0.253(16) 0.295(17) -0.026(13) 0.134(13) 0.070(15)
C3E 0.377(17) 0.280(15) 0.326(17) -0.012(13) 0.128(12) 0.066(14)
C4E 0.394(16) 0.335(15) 0.341(15) 0.011(12) 0.115(13) 0.048(14)
O1F 0.386(15) 0.328(13) 0.343(14) 0.011(12) 0.127(11) 0.048(12)
C1F 0.404(18) 0.344(16) 0.350(17) 0.011(15) 0.123(14) 0.047(15)
C2F 0.404(18) 0.345(17) 0.346(18) 0.011(15) 0.128(14) 0.042(15)
C3F 0.403(19) 0.338(17) 0.350(18) 0.019(15) 0.112(16) 0.041(16)
C4F 0.401(18) 0.339(17) 0.350(18) 0.014(16) 0.117(14) 0.042(15)

loop_
_atom_type_symbol
_atom_type_description
_atom_type_scat_dispersion_real
_atom_type_scat_dispersion_imag
_atom_type_scat_source
C C 0.0033 0.0016 'International Tables Vol C Tables 4.2.6.8 and 6.1.1.4'
H H 0.0000 0.0000 'International Tables Vol C Tables 4.2.6.8 and 6.1.1.4'
N N 0.0064 0.0033 'International Tables Vol C Tables 4.2.6.8 and 6.1.1.4'
O O 0.0110 0.0060 'International Tables Vol C Tables 4.2.6.8 and 6.1.1.4'
Co Co 0.3496 0.9547 'International Tables Vol C Tables 4.2.6.8 and 6.1.1.4'

loop_
_geom_angle_atom_site_label_1
_geom_angle_atom_site_label_2
_geom_angle_atom_site_label_3
_geom_angle
_geom_angle_site_symmetry_1
_geom_angle_site_symmetry_3
_geom_angle_publ_flag
O11' Co1 N1 91.36(17) . . ?
N1 Co1 N2 93.01(10) . 3_666 ?
O11' Co1 N3 91.9(3) . 2_546 ?
N1 Co1 N3 88.21(9) . 2_546 ?
N2 Co1 N3 175.51(10) 3_666 2_546 ?
O11' Co1 O8 172.6(2) . . ?
N1 Co1 O8 93.89(9) . . ?
N2 Co1 O8 90.71(10) 3_666 . ?
N3 Co1 O8 93.53(10) 2_546 . ?
O11' Co1 O9 116.04(18) . . ?
N1 Co1 O9 152.20(10) . . ?
N2 Co1 O9 85.81(10) 3_666 . ?
N3 Co1 O9 95.13(10) 2_546 . ?
O8 Co1 O9 58.39(10) . . ?
N1 Co1 O12 138.4(5) . . ?
N2 Co1 O12 92.4(5) 3_666 . ?
N3 Co1 O12 83.8(5) 2_546 . ?
O8 Co1 O12 127.2(5) . . ?
O9 Co1 O12 69.3(5) . . ?
N1 Co1 O11 83.6(9) . . ?
N2 Co1 O11 88.5(10) 3_666 . ?
N3 Co1 O11 87.4(10) 2_546 . ?
O8 Co1 O11 177.3(10) . . ?
O9 Co1 O11 124.1(9) . . ?
O12 Co1 O11 55.4(9) . . ?
C7 O1 C8 116.4(2) . . ?
C1B O1B C4B 109.3(6) . . ?
C16 N1 C15 118.1(3) . . ?
C16 N1 Co1 122.2(2) . . ?
C15 N1 Co1 119.4(2) . . ?
C2 C1 C6 119.7(3) . . ?
C2 C1 C7 121.3(3) . . ?
C6 C1 C7 118.9(3) . . ?
O1B C1B C2B 105.3(7) . . ?
O1B C1B H1B1 110.7 . . ?
C2B C1B H1B1 110.7 . . ?
O1B C1B H1B2 110.7 . . ?
C2B C1B H1B2 110.7 . . ?
H1B1 C1B H1B2 108.8 . . ?
C26 N2 C25 117.9(2) . . ?
C26 N2 Co1 119.98(19) . 3_666 ?
C25 N2 Co1 121.8(2) . 3_666 ?
C1 C2 C3 120.4(3) . . ?
C1 C2 H2 119.8 . . ?
C3 C2 H2 119.8 . . ?
C3B C2B C1B 107.1(6) . . ?
C3B C2B H2B1 110.3 . . ?
C1B C2B H2B1 110.3 . . ?
C3B C2B H2B2 110.3 . . ?
C1B C2B H2B2 110.3 . . ?
H2B1 C2B H2B2 108.6 . . ?
C17 O3 C18 119.2(2) . . ?
C36 N3 C35 117.2(2) . . ?
C36 N3 Co1 123.67(19) . 2_556 ?
C35 N3 Co1 119.05(19) . 2_556 ?
C2 C3 C4 119.7(2) . . ?
C2 C3 C17 121.1(2) . . ?
C4 C3 C17 119.2(2) . . ?
C2B C3B C4B 103.1(6) . . ?
C2B C3B H3B1 111.1 . . ?
C4B C3B H3B1 111.1 . . ?
C2B C3B H3B2 111.1 . . ?
C4B C3B H3B2 111.1 . . ?
H3B1 C3B H3B2 109.1 . . ?
O7 N4 O8 122.9(4) . . ?
O7 N4 O9 123.7(3) . . ?
O8 N4 O9 113.4(3) . . ?
C5 C4 C3 119.0(3) . . ?
C5 C4 H4 120.5 . . ?
C3 C4 H4 120.5 . . ?
O1B C4B C3B 106.2(5) . . ?
O1B C4B H4B1 110.5 . . ?
C3B C4B H4B1 110.5 . . ?
O1B C4B H4B2 110.5 . . ?
C3B C4B H4B2 110.5 . . ?
H4B1 C4B H4B2 108.7 . . ?
C27 O5 C28 117.4(2) . . ?
O11 N5 O10 87(3) . . ?
O11 N5 O12 114(3) . . ?
O10 N5 O12 159(4) . . ?
N5 O10 O11 46.5(15) . . ?
N5 O11 O10 46.9(15) . . ?
N5 O11 Co1 95(3) . . ?
O10 O11 Co1 142(2) . . ?
N5 O12 Co1 95.8(19) . . ?
O12' N5' O10' 121.5(9) . . ?
O12' N5' O11' 119.7(6) . . ?
O10' N5' O11' 118.7(7) . . ?
N5' O11' Co1 116.5(5) . . ?
C6 C5 C4 120.9(3) . . ?
C6 C5 C27 117.3(3) . . ?
C4 C5 C27 121.9(3) . . ?
C5 C6 C1 120.0(3) . . ?
C5 C6 H6 120.0 . . ?
C1 C6 H6 120.0 . . ?
O2 C7 O1 123.0(3) . . ?
O2 C7 C1 125.7(3) . . ?
O1 C7 C1 111.2(2) . . ?
N4 O8 Co1 95.2(2) . . ?
C9 C8 O1 119.5(3) . . ?
C9 C8 C13 121.2(3) . . ?
O1 C8 C13 119.2(3) . . ?
N4 O9 Co1 92.94(18) . . ?
C8 C9 C10 120.1(3) . . ?
C8 C9 H9 120.0 . . ?
C10 C9 H9 120.0 . . ?
C11 C10 C9 120.8(3) . . ?
C11 C10 H10 119.6 . . ?
C9 C10 H10 119.6 . . ?
C10 C11 C12 119.7(3) . . ?
C10 C11 H11 120.1 . . ?
C12 C11 H11 120.1 . . ?
C11 C12 C13 120.2(3) . . ?
C11 C12 C16 122.1(3) . . ?
C13 C12 C16 117.7(3) . . ?
C12 C13 C14 117.6(3) . . ?
C12 C13 C8 118.0(3) . . ?
C14 C13 C8 124.5(3) . . ?
C15 C14 C13 119.9(3) . . ?
C15 C14 H14 120.1 . . ?
C13 C14 H14 120.1 . . ?
C14 C15 N1 122.9(3) . . ?
C14 C15 H15 118.5 . . ?
N1 C15 H15 118.5 . . ?
N1 C16 C12 123.7(3) . . ?
N1 C16 H16 118.2 . . ?
C12 C16 H16 118.2 . . ?
O4 C17 O3 122.9(2) . . ?
O4 C17 C3 126.2(2) . . ?
O3 C17 C3 110.9(2) . . ?
C19 C18 O3 119.5(2) . . ?
C19 C18 C23 121.7(3) . . ?
O3 C18 C23 118.5(3) . . ?
C18 C19 C20 119.9(3) . . ?
C18 C19 H19 120.1 . . ?
C20 C19 H19 120.1 . . ?
C21 C20 C19 120.9(3) . . ?
C21 C20 H20 119.5 . . ?
C19 C20 H20 119.5 . . ?
C20 C21 C22 119.3(3) . . ?
C20 C21 H21 120.4 . . ?
C22 C21 H21 120.4 . . ?
C26 C22 C23 118.0(2) . . ?
C26 C22 C21 121.9(3) . . ?
C23 C22 C21 120.1(3) . . ?
C18 C23 C22 118.1(3) . . ?
C18 C23 C24 124.2(2) . . ?
C22 C23 C24 117.7(2) . . ?
C25 C24 C23 119.5(3) . . ?
C25 C24 H24 120.2 . . ?
C23 C24 H24 120.2 . . ?
C24 C25 N2 123.3(3) . . ?
C24 C25 H25 118.3 . . ?
N2 C25 H25 118.3 . . ?
N2 C26 C22 123.6(3) . . ?
N2 C26 H26 118.2 . . ?
C22 C26 H26 118.2 . . ?
O6 C27 O5 123.2(3) . . ?
O6 C27 C5 123.9(3) . . ?
O5 C27 C5 112.9(3) . . ?
C29 C28 O5 118.3(2) . . ?
C29 C28 C33 121.5(3) . . ?
O5 C28 C33 120.2(3) . . ?
C28 C29 C30 120.2(3) . . ?
C28 C29 H29 119.9 . . ?
C30 C29 H29 119.9 . . ?
C31 C30 C29 120.7(3) . . ?
C31 C30 H30 119.7 . . ?
C29 C30 H30 119.7 . . ?
C30 C31 C32 119.9(3) . . ?
C30 C31 H31 120.1 . . ?
C32 C31 H31 120.1 . . ?
C31 C32 C36 122.0(3) . . ?
C31 C32 C33 120.2(3) . . ?
C36 C32 C33 117.7(3) . . ?
C28 C33 C34 125.0(3) . . ?
C28 C33 C32 117.5(3) . . ?
C34 C33 C32 117.5(2) . . ?
C35 C34 C33 119.4(3) . . ?
C35 C34 H34 120.3 . . ?
C33 C34 H34 120.3 . . ?
C34 C35 N3 124.3(3) . . ?
C34 C35 H35 117.9 . . ?
N3 C35 H35 117.9 . . ?
N3 C36 C32 123.9(3) . . ?
N3 C36 H36 118.1 . . ?
C32 C36 H36 118.1 . . ?
C1C O1C C4C 102.4(18) . . ?
O1C C1C C2C 95.7(10) . . ?
O1C C1C H1C1 112.6 . . ?
C2C C1C H1C1 112.6 . . ?
O1C C1C H1C2 112.6 . . ?
C2C C1C H1C2 112.6 . . ?
H1C1 C1C H1C2 110.1 . . ?
C1C C2C C3C 101.3(4) . . ?
C1C C2C H2C1 111.5 . . ?
C3C C2C H2C1 111.5 . . ?
C1C C2C H2C2 111.5 . . ?
C3C C2C H2C2 111.5 . . ?
H2C1 C2C H2C2 109.3 . . ?
C2C C3C C4C 100.9(4) . . ?
C2C C3C H3C1 111.6 . . ?
C4C C3C H3C1 111.6 . . ?
C2C C3C H3C2 111.6 . . ?
C4C C3C H3C2 111.6 . . ?
H3C1 C3C H3C2 109.4 . . ?
O1C C4C C3C 104.9(6) . . ?
O1C C4C H4C1 110.8 . . ?
C3C C4C H4C1 110.8 . . ?
O1C C4C H4C2 110.8 . . ?
C3C C4C H4C2 110.8 . . ?
H4C1 C4C H4C2 108.8 . . ?
C8C O2C C7C 109.9(7) . . ?
C6C C5C C7C 102.1(5) . . ?
C6C C5C H5C1 111.4 . . ?
C7C C5C H5C1 111.4 . . ?
C6C C5C H5C2 111.4 . . ?
C7C C5C H5C2 111.4 . . ?
H5C1 C5C H5C2 109.2 . . ?
O2C C7C C5C 105.5(6) . . ?
O2C C7C H7C1 110.6 . . ?
C5C C7C H7C1 110.6 . . ?
O2C C7C H7C2 110.6 . . ?
C5C C7C H7C2 110.6 . . ?
H7C1 C7C H7C2 108.8 . . ?
O2C C8C C6C 105.9(10) . . ?
O2C C8C H8C1 110.5 . . ?
C6C C8C H8C1 110.5 . . ?
O2C C8C H8C2 110.5 . . ?
C6C C8C H8C2 110.5 . . ?
H8C1 C8C H8C2 108.7 . . ?
C5C C6C C8C 102.2(5) . . ?
C5C C6C H6C1 111.3 . . ?
C8C C6C H6C1 111.3 . . ?
C5C C6C H6C2 111.3 . . ?
C8C C6C H6C2 111.3 . . ?
H6C1 C6C H6C2 109.2 . . ?
C4D O1D C1D 107.3(6) . . ?
O1D C1D C2D 106.5(7) . . ?
O1D C1D H1D1 110.4 . . ?
C2D C1D H1D1 110.4 . . ?
O1D C1D H1D2 110.4 . . ?
C2D C1D H1D2 110.4 . . ?
H1D1 C1D H1D2 108.6 . . ?
C3D C2D C1D 102.5(6) . . ?
C3D C2D H2D1 111.3 . . ?
C1D C2D H2D1 111.3 . . ?
C3D C2D H2D2 111.3 . . ?
C1D C2D H2D2 111.3 . . ?
H2D1 C2D H2D2 109.2 . . ?
C2D C3D C4D 102.2(7) . . ?
C2D C3D H3D1 111.3 . . ?
C4D C3D H3D1 111.3 . . ?
C2D C3D H3D2 111.3 . . ?
C4D C3D H3D2 111.3 . . ?
H3D1 C3D H3D2 109.2 . . ?
O1D C4D C3D 109.8(6) . . ?
O1D C4D H4D1 109.7 . . ?
C3D C4D H4D1 109.7 . . ?
O1D C4D H4D2 109.7 . . ?
C3D C4D H4D2 109.7 . . ?
H4D1 C4D H4D2 108.2 . . ?
C5D O2D C8D 107.1(12) . . ?
O2D C5D C6D 106.3(13) . . ?
O2D C5D H5D1 110.5 . . ?
C6D C5D H5D1 110.5 . . ?
O2D C5D H5D2 110.5 . . ?
C6D C5D H5D2 110.5 . . ?
H5D1 C5D H5D2 108.7 . . ?
C7D C6D C5D 108.2(18) . . ?
C7D C6D H6D1 110.1 . . ?
C5D C6D H6D1 110.1 . . ?
C7D C6D H6D2 110.1 . . ?
C5D C6D H6D2 110.1 . . ?
H6D1 C6D H6D2 108.4 . . ?
C6D C7D C8D 108.3(17) . . ?
C6D C7D H7D1 110.0 . . ?
C8D C7D H7D1 110.0 . . ?
C6D C7D H7D2 110.0 . . ?
C8D C7D H7D2 110.0 . . ?
H7D1 C7D H7D2 108.4 . . ?
C7D C8D O2D 96.7(11) . . ?
C7D C8D H8D1 112.4 . . ?
O2D C8D H8D1 112.4 . . ?
C7D C8D H8D2 112.4 . . ?
O2D C8D H8D2 112.4 . . ?
H8D1 C8D H8D2 110.0 . . ?
C4A O1A C1A 104.8(14) . . ?
O1A C1A C2A 105.8(11) . . ?
O1A C1A H1A1 110.6 . . ?
C2A C1A H1A1 110.6 . . ?
O1A C1A H1A2 110.6 . . ?
C2A C1A H1A2 110.6 . . ?
H1A1 C1A H1A2 108.7 . . ?
C3A C2A C1A 94.6(13) . . ?
C3A C2A H2A1 112.8 . . ?
C1A C2A H2A1 112.8 . . ?
C3A C2A H2A2 112.8 . . ?
C1A C2A H2A2 112.8 . . ?
H2A1 C2A H2A2 110.3 . . ?
C2A C3A C4A 108.2(15) . . ?
C2A C3A H3A1 110.1 . . ?
C4A C3A H3A1 110.1 . . ?
C2A C3A H3A2 110.1 . . ?
C4A C3A H3A2 110.1 . . ?
H3A1 C3A H3A2 108.4 . . ?
O1A C4A C3A 104.5(17) . . ?
O1A C4A H4AA 110.8 . . ?
C3A C4A H4AA 110.8 . . ?
O1A C4A H4AB 110.8 . . ?
C3A C4A H4AB 110.8 . . ?
H4AA C4A H4AB 108.9 . . ?
C6A O2A C5A 111.0(8) . . ?
O2A C5A C7A 105.4(6) . . ?
O2A C5A H5A1 110.7 . . ?
C7A C5A H5A1 110.7 . . ?
O2A C5A H5A2 110.7 . . ?
C7A C5A H5A2 110.7 . . ?
H5A1 C5A H5A2 108.8 . . ?
O2A C6A C8A 102.3(11) . . ?
O2A C6A H6A1 111.3 . . ?
C8A C6A H6A1 111.3 . . ?
O2A C6A H6A2 111.3 . . ?
C8A C6A H6A2 111.3 . . ?
H6A1 C6A H6A2 109.2 . . ?
C8A C7A C5A 102.0(4) . . ?
C8A C7A H7A1 111.4 . . ?
C5A C7A H7A1 111.4 . . ?
C8A C7A H7A2 111.4 . . ?
C5A C7A H7A2 111.4 . . ?
H7A1 C7A H7A2 109.2 . . ?
C7A C8A C6A 101.9(12) . . ?
C7A C8A H8A1 111.4 . . ?
C6A C8A H8A1 111.4 . . ?
C7A C8A H8A2 111.4 . . ?
C6A C8A H8A2 111.4 . . ?
H8A1 C8A H8A2 109.3 . . ?
C1E O1E C4E 108.4(12) . . ?
O1E C1E C2E 105.2(10) . . ?
O1E C1E H1E1 110.7 . . ?
C2E C1E H1E1 110.7 . . ?
O1E C1E H1E2 110.7 . . ?
C2E C1E H1E2 110.7 . . ?
H1E1 C1E H1E2 108.8 . . ?
C3E C2E C1E 103.0(12) . . ?
C3E C2E H2E1 111.2 . . ?
C1E C2E H2E1 111.2 . . ?
C3E C2E H2E2 111.2 . . ?
C1E C2E H2E2 111.2 . . ?
H2E1 C2E H2E2 109.1 . . ?
C4E C3E C2E 98.2(16) . . ?
C4E C3E H3E1 112.1 . . ?
C2E C3E H3E1 112.1 . . ?
C4E C3E H3E2 112.1 . . ?
C2E C3E H3E2 112.1 . . ?
H3E1 C3E H3E2 109.8 . . ?
O1E C4E C3E 106.1(9) . . ?
O1E C4E H4E1 110.5 . . ?
C3E C4E H4E1 110.5 . . ?
O1E C4E H4E2 110.5 . . ?
C3E C4E H4E2 110.5 . . ?
H4E1 C4E H4E2 108.7 . . ?
C4F O1F C1F 98.0(17) . . ?
O1F C1F C2F 105.5(9) . . ?
O1F C1F H1F1 110.6 . . ?
C2F C1F H1F1 110.6 . . ?
O1F C1F H1F2 110.6 . . ?
C2F C1F H1F2 110.6 . . ?
H1F1 C1F H1F2 108.8 . . ?
C3F C2F C1F 101.8(9) . . ?
C3F C2F H2F1 111.4 . . ?
C1F C2F H2F1 111.4 . . ?
C3F C2F H2F2 111.4 . . ?
C1F C2F H2F2 111.4 . . ?
H2F1 C2F H2F2 109.3 . . ?
C2F C3F C4F 102.6(8) . . ?
C2F C3F H3F1 111.2 . . ?
C4F C3F H3F1 111.2 . . ?
C2F C3F H3F2 111.2 . . ?
C4F C3F H3F2 111.2 . . ?
H3F1 C3F H3F2 109.2 . . ?
O1F C4F C3F 106.9(9) . . ?
O1F C4F H4F1 110.3 . . ?
C3F C4F H4F1 110.3 . . ?
O1F C4F H4F2 110.3 . . ?
C3F C4F H4F2 110.3 . . ?
H4F1 C4F H4F2 108.6 . . ?

loop_
_geom_bond_atom_site_label_1
_geom_bond_atom_site_label_2
_geom_bond_distance
_geom_bond_site_symmetry_2
_geom_bond_publ_flag
Co1 O11' 2.068(7) . ?
Co1 N1 2.121(2) . ?
Co1 N2 2.145(2) 3_666 ?
Co1 N3 2.145(2) 2_546 ?
Co1 O8 2.157(3) . ?
Co1 O9 2.197(3) . ?
Co1 O12 2.26(3) . ?
Co1 O11 2.29(4) . ?
O1 C7 1.374(4) . ?
O1 C8 1.390(3) . ?
O1B C1B 1.406(7) . ?
O1B C4B 1.410(7) . ?
N1 C16 1.304(4) . ?
N1 C15 1.373(4) . ?
C1 C2 1.382(4) . ?
C1 C6 1.392(4) . ?
C1 C7 1.470(4) . ?
C1B C2B 1.517(9) . ?
C1B H1B1 0.9700 . ?
C1B H1B2 0.9700 . ?
O2 C7 1.195(4) . ?
N2 C26 1.321(4) . ?
N2 C25 1.361(4) . ?
C2 C3 1.393(4) . ?
C2 H2 0.9300 . ?
C2B C3B 1.502(8) . ?
C2B H2B1 0.9700 . ?
C2B H2B2 0.9700 . ?
O3 C17 1.353(3) . ?
O3 C18 1.395(3) . ?
N3 C36 1.320(4) . ?
N3 C35 1.362(4) . ?
C3 C4 1.397(4) . ?
C3 C17 1.468(4) . ?
C3B C4B 1.548(8) . ?
C3B H3B1 0.9700 . ?
C3B H3B2 0.9700 . ?
O4 C17 1.204(3) . ?
N4 O7 1.195(4) . ?
N4 O8 1.264(4) . ?
N4 O9 1.278(4) . ?
C4 C5 1.395(4) . ?
C4 H4 0.9300 . ?
C4B H4B1 0.9700 . ?
C4B H4B2 0.9700 . ?
O5 C27 1.353(4) . ?
O5 C28 1.403(3) . ?
N5 O11 1.256(10) . ?
N5 O10 1.265(10) . ?
N5 O12 1.267(10) . ?
O10 O11 1.73(5) . ?
N5' O12' 1.201(7) . ?
N5' O10' 1.244(7) . ?
N5' O11' 1.281(7) . ?
C5 C6 1.374(4) . ?
C5 C27 1.493(4) . ?
O6 C27 1.196(4) . ?
C6 H6 0.9300 . ?
C8 C9 1.353(4) . ?
C8 C13 1.415(4) . ?
C9 C10 1.400(5) . ?
C9 H9 0.9300 . ?
C10 C11 1.364(5) . ?
C10 H10 0.9300 . ?
C11 C12 1.404(4) . ?
C11 H11 0.9300 . ?
C12 C13 1.406(4) . ?
C12 C16 1.419(4) . ?
C13 C14 1.413(4) . ?
C14 C15 1.351(5) . ?
C14 H14 0.9300 . ?
C15 H15 0.9300 . ?
C16 H16 0.9300 . ?
C18 C19 1.351(4) . ?
C18 C23 1.406(4) . ?
C19 C20 1.410(5) . ?
C19 H19 0.9300 . ?
C20 C21 1.364(4) . ?
C20 H20 0.9300 . ?
C21 C22 1.418(4) . ?
C21 H21 0.9300 . ?
C22 C26 1.407(4) . ?
C22 C23 1.410(4) . ?
C23 C24 1.410(4) . ?
C24 C25 1.359(4) . ?
C24 H24 0.9300 . ?
C25 H25 0.9300 . ?
C26 H26 0.9300 . ?
C28 C29 1.356(4) . ?
C28 C33 1.408(4) . ?
C29 C30 1.399(4) . ?
C29 H29 0.9300 . ?
C30 C31 1.361(4) . ?
C30 H30 0.9300 . ?
C31 C32 1.403(4) . ?
C31 H31 0.9300 . ?
C32 C36 1.417(4) . ?
C32 C33 1.418(4) . ?
C33 C34 1.415(4) . ?
C34 C35 1.353(4) . ?
C34 H34 0.9300 . ?
C35 H35 0.9300 . ?
C36 H36 0.9300 . ?
O1C C1C 1.449(10) . ?
O1C C4C 1.455(10) . ?
C1C C2C 1.532(5) . ?
C1C H1C1 0.9700 . ?
C1C H1C2 0.9700 . ?
C2C C3C 1.536(5) . ?
C2C H2C1 0.9700 . ?
C2C H2C2 0.9700 . ?
C3C C4C 1.540(5) . ?
C3C H3C1 0.9700 . ?
C3C H3C2 0.9700 . ?
C4C H4C1 0.9700 . ?
C4C H4C2 0.9700 . ?
O2C C8C 1.448(10) . ?
O2C C7C 1.454(9) . ?
C5C C6C 1.529(5) . ?
C5C C7C 1.531(5) . ?
C5C H5C1 0.9700 . ?
C5C H5C2 0.9700 . ?
C7C H7C1 0.9700 . ?
C7C H7C2 0.9700 . ?
C8C C6C 1.531(5) . ?
C8C H8C1 0.9700 . ?
C8C H8C2 0.9700 . ?
C6C H6C1 0.9700 . ?
C6C H6C2 0.9700 . ?
O1D C4D 1.428(9) . ?
O1D C1D 1.434(10) . ?
C1D C2D 1.531(7) . ?
C1D H1D1 0.9700 . ?
C1D H1D2 0.9700 . ?
C2D C3D 1.523(10) . ?
C2D H2D1 0.9700 . ?
C2D H2D2 0.9700 . ?
C3D C4D 1.535(10) . ?
C3D H3D1 0.9700 . ?
C3D H3D2 0.9700 . ?
C4D H4D1 0.9700 . ?
C4D H4D2 0.9700 . ?
O2D C5D 1.375(18) . ?
O2D C8D 1.487(16) . ?
C5D C6D 1.40(2) . ?
C5D H5D1 0.9700 . ?
C5D H5D2 0.9700 . ?
C6D C7D 1.31(2) . ?
C6D H6D1 0.9700 . ?
C6D H6D2 0.9700 . ?
C7D C8D 1.46(2) . ?
C7D H7D1 0.9700 . ?
C7D H7D2 0.9700 . ?
C8D H8D1 0.9700 . ?
C8D H8D2 0.9700 . ?
O1A C4A 1.370(19) . ?
O1A C1A 1.44(2) . ?
C1A C2A 1.537(5) . ?
C1A H1A1 0.9700 . ?
C1A H1A2 0.9700 . ?
C2A C3A 1.508(10) . ?
C2A H2A1 0.9700 . ?
C2A H2A2 0.9700 . ?
C3A C4A 1.56(2) . ?
C3A H3A1 0.9700 . ?
C3A H3A2 0.9700 . ?
C4A H4AA 0.9700 . ?
C4A H4AB 0.9700 . ?
O2A C6A 1.433(10) . ?
O2A C5A 1.454(9) . ?
C5A C7A 1.531(5) . ?
C5A H5A1 0.9700 . ?
C5A H5A2 0.9700 . ?
C6A C8A 1.532(5) . ?
C6A H6A1 0.9700 . ?
C6A H6A2 0.9700 . ?
C7A C8A 1.530(5) . ?
C7A H7A1 0.9700 . ?
C7A H7A2 0.9700 . ?
C8A H8A1 0.9700 . ?
C8A H8A2 0.9700 . ?
O1E C1E 1.448(10) . ?
O1E C4E 1.452(10) . ?
C1E C2E 1.538(10) . ?
C1E H1E1 0.9700 . ?
C1E H1E2 0.9700 . ?
C2E C3E 1.535(10) . ?
C2E H2E1 0.9700 . ?
C2E H2E2 0.9700 . ?
C3E C4E 1.527(5) . ?
C3E H3E1 0.9700 . ?
C3E H3E2 0.9700 . ?
C4E H4E1 0.9700 . ?
C4E H4E2 0.9700 . ?
O1F C4F 1.441(10) . ?
O1F C1F 1.446(10) . ?
C1F C2F 1.539(10) . ?
C1F H1F1 0.9700 . ?
C1F H1F2 0.9700 . ?
C2F C3F 1.525(10) . ?
C2F H2F1 0.9700 . ?
C2F H2F2 0.9700 . ?
C3F C4F 1.531(5) . ?
C3F H3F1 0.9700 . ?
C3F H3F2 0.9700 . ?
C4F H4F1 0.9700 . ?
C4F H4F2 0.9700 . ?
